data_2313004
loop_
_publ_author_name
'Caspin, Neta'
'Fridman, Natalia'
'Shpigelman, Avi'

_publ_section_title
;
 Crystal structures of fisetin dihydrate and luteolin monohydrate:
 crystallization from ethanol-water mixtures.
;
_journal_coeditor_code VM2331
_journal_issue 'Pt 7'
_journal_name_full 'Acta crystallographica. Section E, Crystallographic communications'
_journal_page_first 866
_journal_page_last 870
_journal_paper_doi 10.1107/S2056989026006353
_journal_volume 82
_journal_year 2026
_chemical_absolute_configuration unk
_chemical_formula_iupac 'C15 H10 O6, 2H2 O'
_chemical_formula_moiety 'C15 H10 O6, 2(H2 O)'
_chemical_formula_sum 'C15 H14 O8'
_chemical_formula_weight 322.26
_chemical_name_common
;
Neta1R (Neta Caspin)
Fisetin dihydrate
;
_chemical_name_systematic
;
2-(3,4-Dihydroxyphenyl)-3,7-dihydroxy-4<i>H</i>-1-benzopyran-4-one
dihydrate
;
_space_group_crystal_system monoclinic
_space_group_IT_number 4
_space_group_name_Hall 'P 2yb'
_space_group_name_H-M_alt 'P 1 21 1'
_atom_sites_solution_hydrogens mixed
_audit_creation_method SHELXL-2018/3
_cell_angle_alpha 90
_cell_angle_beta 92.369(9)
_cell_angle_gamma 90
_cell_formula_units_Z 2
_cell_length_a 9.0785(7)
_cell_length_b 4.7162(5)
_cell_length_c 15.3572(18)
_cell_measurement_reflns_used 2638
_cell_measurement_temperature 100(2)
_cell_measurement_theta_max 29.373
_cell_measurement_theta_min 2.655
_cell_volume 656.97(12)
_computing_cell_refinement
;
CrysAlisPro 1.171.41.111a (Rigaku OD, 2022)
;
_computing_data_collection
;
CrysAlisPro 1.171.41.111a (Rigaku OD, 2022)
;
_computing_data_reduction
;
CrysAlisPro 1.171.41.111a (Rigaku OD, 2022)
;
_computing_molecular_graphics
;
Mercury (Macrae et al., 2020)
;
_computing_publication_material
;
Olex2 1.5 (Dolomanov <i>et al.</i>,  2009)
;
_computing_structure_refinement
;
<i>SHELXL2018/3</i> (Sheldrick, 2015)
;
_computing_structure_solution
;
<i>olex2.solve</i> 1.5 (Bourhis <i>et al.</i>,  2015)
;
_diffrn_ambient_temperature 100(2)
_diffrn_detector_area_resol_mean 95
_diffrn_measured_fraction_theta_full 0.997
_diffrn_measured_fraction_theta_max 0.812
_diffrn_measurement_device_type 'XtaLAB Synergy-S'
_diffrn_measurement_method '\w scans'
_diffrn_radiation_type MoK\a
_diffrn_radiation_wavelength 0.71073
_diffrn_reflns_av_R_equivalents 0.0287
_diffrn_reflns_av_unetI/netI 0.0385
_diffrn_reflns_limit_h_max 11
_diffrn_reflns_limit_h_min -10
_diffrn_reflns_limit_k_max 5
_diffrn_reflns_limit_k_min -6
_diffrn_reflns_limit_l_max 18
_diffrn_reflns_limit_l_min -20
_diffrn_reflns_number 4931
_diffrn_reflns_theta_full 25.242
_diffrn_reflns_theta_max 29.373
_diffrn_reflns_theta_min 2.655
_exptl_absorpt_coefficient_mu 0.134
_exptl_absorpt_correction_T_max 0.968
_exptl_absorpt_correction_T_min 0.937
_exptl_absorpt_correction_type multi-scan
_exptl_absorpt_process_details
;
(CrysAlisPro; Rigaku OD, 2022)
;
_exptl_crystal_colour yellow
_exptl_crystal_density_diffrn 1.629
_exptl_crystal_description needle
_exptl_crystal_F_000 336
_exptl_crystal_size_max 0.330
_exptl_crystal_size_mid 0.120
_exptl_crystal_size_min 0.090
_refine_diff_density_max 0.234
_refine_diff_density_min -0.215
_refine_ls_abs_structure_details
;
Flack <i>x</i> determined using 853 quotients
[(<i>I</i>^+^)-(<i>I</i>^-^)]/[(<i>I</i>^+^)+(<i>I</i>^-^)]
(Parsons <i>et al.</i>,  2013)
;
_refine_ls_abs_structure_Flack 0.03(7)
_refine_ls_extinction_method none
_refine_ls_goodness_of_fit_ref 1.057
_refine_ls_hydrogen_treatment mixed
_refine_ls_matrix_type full
_refine_ls_number_parameters 228
_refine_ls_number_reflns 2638
_refine_ls_number_restraints 1
_refine_ls_restrained_S_all 1.057
_refine_ls_R_factor_all 0.0383
_refine_ls_R_factor_gt 0.0337
_refine_ls_shift/su_max 0.000
_refine_ls_shift/su_mean 0.000
_refine_ls_structure_factor_coef Fsqd
_refine_ls_weighting_details 'w=1/[\s^2^(Fo^2^)+(0.0392P)^2^+0.1492P] where P=(Fo^2^+2Fc^2^)/3'
_refine_ls_weighting_scheme calc
_refine_ls_wR_factor_gt 0.0806
_refine_ls_wR_factor_ref 0.0832
_reflns_number_gt 2411
_reflns_number_total 2638
_reflns_threshold_expression 'I > 2\s(I)'
_cod_data_source_file vm2331.cif
_cod_data_source_block Neta1R
_cod_original_cell_volume 656.98(11)
_cod_original_sg_symbol_H-M 'P 21'
_cod_database_code 2313004
_shelx_space_group_comment
;
The symmetry employed for this shelxl refinement is uniquely defined
by the following loop, which should always be used as a source of
symmetry information in preference to the above space-group names.
They are only intended as comments.
;
_shelx_estimated_absorpt_t_min 0.957
_shelx_estimated_absorpt_t_max 0.988

loop_
_space_group_symop_operation_xyz
'x, y, z'
'-x, y+1/2, -z'

loop_
_atom_site_type_symbol
_atom_site_label
_atom_site_fract_x
_atom_site_fract_y
_atom_site_fract_z
_atom_site_U_iso_or_equiv
_atom_site_adp_type
_atom_site_calc_flag
_atom_site_occupancy
_atom_site_disorder_assembly
_atom_site_disorder_group
O O1 0.1182(2) -0.3796(4) 0.13335(11) 0.0154(4) Uani d 1 . .
H H1 0.055562 -0.477165 0.158764 0.023 Uiso calc 1 . .
C C1 0.1909(3) -0.2091(5) 0.19230(15) 0.0135(5) Uani d 1 . .
O O2 0.41137(19) 0.3567(4) 0.44683(10) 0.0173(4) Uani d 1 . .
C C2 0.1616(3) -0.2194(6) 0.28209(16) 0.0150(5) Uani d 1 . .
H H2 0.089780 -0.346481 0.302743 0.018 Uiso calc 1 . .
O O3 0.6098(2) 0.6955(4) 0.38136(11) 0.0186(4) Uani d 1 . .
H H3 0.574088 0.690794 0.430930 0.028 Uiso calc 1 . .
C C3 0.2379(3) -0.0443(6) 0.33871(15) 0.0148(5) Uani d 1 . .
H H3A 0.218920 -0.051708 0.399035 0.018 Uiso calc 1 . .
O O4 0.46911(18) 0.3350(4) 0.18641(10) 0.0124(4) Uani d 1 . .
C C4 0.3442(3) 0.1470(5) 0.30926(16) 0.0135(5) Uani d 1 . .
O O5 0.92708(19) 1.2669(4) 0.21669(11) 0.0159(4) Uani d 1 . .
H H5 0.913091 1.280811 0.270254 0.024 Uiso calc 1 . .
C C5 0.3700(3) 0.1531(5) 0.22029(16) 0.0117(5) Uani d 1 . .
O O6 0.9220(2) 1.2172(4) 0.04617(11) 0.0183(4) Uani d 1 . .
H H6 0.909586 1.191230 -0.007744 0.027 Uiso calc 1 . .
C C6 0.2953(3) -0.0263(5) 0.16140(15) 0.0132(5) Uani d 1 . .
H H6A 0.315788 -0.022870 0.101253 0.016 Uiso calc 1 . .
C C7 0.4266(3) 0.3358(5) 0.36653(15) 0.0134(5) Uani d 1 . .
C C8 0.5319(3) 0.5170(5) 0.32647(16) 0.0132(5) Uani d 1 . .
C C9 0.5501(3) 0.5200(5) 0.23852(15) 0.0120(5) Uani d 1 . .
C C10 0.6457(3) 0.7038(5) 0.18845(15) 0.0129(5) Uani d 1 . .
C C11 0.7424(3) 0.9004(6) 0.22903(15) 0.0135(5) Uani d 1 . .
H H11 0.746773 0.915742 0.290769 0.016 Uiso calc 1 . .
C C12 0.8315(3) 1.0725(5) 0.18035(15) 0.0127(5) Uani d 1 . .
C C13 0.8279(3) 1.0494(5) 0.08918(15) 0.0143(5) Uani d 1 . .
C C14 0.7305(3) 0.8603(6) 0.04882(15) 0.0174(5) Uani d 1 . .
H H14 0.725433 0.847960 -0.012973 0.021 Uiso calc 1 . .
C C15 0.6402(3) 0.6884(6) 0.09699(16) 0.0168(6) Uani d 1 . .
H H15 0.574296 0.559697 0.067981 0.020 Uiso calc 1 . .
O O7 0.9019(2) 1.3760(5) 0.38714(12) 0.0209(4) Uani d 1 . .
H H7A 0.879(5) 1.229(13) 0.416(3) 0.070(16) Uiso d 1 . .
H H7B 0.846(6) 1.520(13) 0.408(4) 0.085(18) Uiso d 1 . .
O O8 0.8611(2) 0.9245(5) 0.48802(13) 0.0271(5) Uani d 1 . .
H H8A 0.773(5) 0.910(11) 0.514(3) 0.061(13) Uiso d 1 . .
H H8B 0.930(5) 0.934(13) 0.530(3) 0.081(17) Uiso d 1 . .

loop_
_atom_site_aniso_label
_atom_site_aniso_U_11
_atom_site_aniso_U_22
_atom_site_aniso_U_33
_atom_site_aniso_U_12
_atom_site_aniso_U_13
_atom_site_aniso_U_23
O1 0.0184(10) 0.0155(10) 0.0124(8) -0.0058(7) 0.0015(7) -0.0007(7)
C1 0.0148(12) 0.0088(12) 0.0168(12) 0.0022(9) -0.0006(9) 0.0000(9)
O2 0.0202(9) 0.0200(10) 0.0117(8) -0.0021(8) 0.0023(7) 0.0000(7)
C2 0.0158(12) 0.0133(13) 0.0160(11) 0.0004(9) 0.0030(9) 0.0035(10)
O3 0.0238(10) 0.0215(11) 0.0107(8) -0.0086(8) 0.0034(7) -0.0036(8)
C3 0.0178(13) 0.0148(13) 0.0120(11) 0.0024(10) 0.0034(9) 0.0016(10)
O4 0.0155(8) 0.0114(9) 0.0104(7) -0.0022(7) 0.0019(6) -0.0010(7)
C4 0.0156(13) 0.0118(13) 0.0131(11) 0.0022(9) 0.0015(9) 0.0002(9)
O5 0.0196(9) 0.0176(9) 0.0107(8) -0.0043(7) 0.0018(6) -0.0014(7)
C5 0.0115(11) 0.0091(13) 0.0147(11) 0.0009(9) 0.0010(9) 0.0019(9)
O6 0.0241(10) 0.0187(10) 0.0123(8) -0.0082(8) 0.0044(7) -0.0010(8)
C6 0.0169(12) 0.0119(12) 0.0108(11) 0.0025(9) 0.0021(9) 0.0014(9)
C7 0.0130(11) 0.0120(13) 0.0153(11) 0.0027(10) 0.0028(9) 0.0034(10)
C8 0.0146(12) 0.0103(13) 0.0148(11) -0.0009(9) 0.0001(9) -0.0010(9)
C9 0.0115(11) 0.0091(12) 0.0152(11) 0.0008(9) 0.0001(9) -0.0016(9)
C10 0.0125(12) 0.0103(12) 0.0161(11) 0.0022(9) 0.0036(9) 0.0010(10)
C11 0.0140(11) 0.0146(13) 0.0120(10) 0.0016(10) 0.0021(9) -0.0001(9)
C12 0.0133(12) 0.0101(12) 0.0147(11) 0.0021(9) 0.0004(9) -0.0009(10)
C13 0.0156(13) 0.0122(13) 0.0154(11) -0.0004(10) 0.0052(9) 0.0024(10)
C14 0.0225(13) 0.0186(14) 0.0111(10) -0.0019(11) 0.0030(9) -0.0020(10)
C15 0.0188(13) 0.0157(14) 0.0158(12) -0.0051(10) 0.0006(10) -0.0022(10)
O7 0.0255(10) 0.0210(11) 0.0166(9) 0.0010(9) 0.0046(7) -0.0001(8)
O8 0.0216(11) 0.0365(13) 0.0236(10) -0.0001(9) 0.0042(8) 0.0040(9)

loop_
_atom_type_symbol
_atom_type_description
_atom_type_scat_dispersion_real
_atom_type_scat_dispersion_imag
_atom_type_scat_source
C C 0.0033 0.0016 'International Tables Vol C Tables 4.2.6.8 and 6.1.1.4'
H H 0.0000 0.0000 'International Tables Vol C Tables 4.2.6.8 and 6.1.1.4'
O O 0.0106 0.0060 'International Tables Vol C Tables 4.2.6.8 and 6.1.1.4'

loop_
_geom_angle_atom_site_label_1
_geom_angle_atom_site_label_2
_geom_angle_atom_site_label_3
_geom_angle_site_symmetry_1
_geom_angle_site_symmetry_3
_geom_angle
_geom_angle_publ_flag
C1 O1 H1 . . 109.5 ?
O1 C1 C6 . . 117.5(2) ?
O1 C1 C2 . . 121.5(2) ?
C6 C1 C2 . . 121.0(2) ?
C3 C2 C1 . . 119.2(2) ?
C3 C2 H2 . . 120.4 ?
C1 C2 H2 . . 120.4 ?
C8 O3 H3 . . 109.5 ?
C2 C3 C4 . . 121.2(2) ?
C2 C3 H3A . . 119.4 ?
C4 C3 H3A . . 119.4 ?
C5 O4 C9 . . 121.52(18) ?
C5 C4 C3 . . 118.2(2) ?
C5 C4 C7 . . 118.8(2) ?
C3 C4 C7 . . 123.1(2) ?
C12 O5 H5 . . 109.5 ?
O4 C5 C6 . . 116.5(2) ?
O4 C5 C4 . . 121.8(2) ?
C6 C5 C4 . . 121.7(2) ?
C13 O6 H6 . . 109.5 ?
C1 C6 C5 . . 118.6(2) ?
C1 C6 H6A . . 120.7 ?
C5 C6 H6A . . 120.7 ?
O2 C7 C8 . . 118.5(2) ?
O2 C7 C4 . . 125.1(2) ?
C8 C7 C4 . . 116.4(2) ?
O3 C8 C9 . . 121.5(2) ?
O3 C8 C7 . . 116.0(2) ?
C9 C8 C7 . . 122.5(2) ?
C8 C9 O4 . . 119.0(2) ?
C8 C9 C10 . . 128.5(2) ?
O4 C9 C10 . . 112.55(19) ?
C11 C10 C15 . . 118.3(2) ?
C11 C10 C9 . . 122.0(2) ?
C15 C10 C9 . . 119.7(2) ?
C12 C11 C10 . . 121.0(2) ?
C12 C11 H11 . . 119.5 ?
C10 C11 H11 . . 119.5 ?
O5 C12 C11 . . 123.2(2) ?
O5 C12 C13 . . 116.6(2) ?
C11 C12 C13 . . 120.1(2) ?
O6 C13 C14 . . 124.2(2) ?
O6 C13 C12 . . 116.8(2) ?
C14 C13 C12 . . 119.0(2) ?
C13 C14 C15 . . 121.2(2) ?
C13 C14 H14 . . 119.4 ?
C15 C14 H14 . . 119.4 ?
C14 C15 C10 . . 120.3(2) ?
C14 C15 H15 . . 119.8 ?
C10 C15 H15 . . 119.8 ?
H7A O7 H7B . . 106(4) ?
H8A O8 H8B . . 107(4) ?

loop_
_geom_bond_atom_site_label_1
_geom_bond_atom_site_label_2
_geom_bond_site_symmetry_2
_geom_bond_distance
_geom_bond_publ_flag
O1 C1 . 1.361(3) ?
O1 H1 . 0.8400 ?
C1 C6 . 1.379(3) ?
C1 C2 . 1.416(3) ?
O2 C7 . 1.251(3) ?
C2 C3 . 1.367(4) ?
C2 H2 . 0.9500 ?
O3 C8 . 1.367(3) ?
O3 H3 . 0.8400 ?
C3 C4 . 1.409(4) ?
C3 H3A . 0.9500 ?
O4 C5 . 1.362(3) ?
O4 C9 . 1.376(3) ?
C4 C5 . 1.396(3) ?
C4 C7 . 1.439(4) ?
O5 C12 . 1.366(3) ?
O5 H5 . 0.8400 ?
C5 C6 . 1.394(3) ?
O6 C13 . 1.356(3) ?
O6 H6 . 0.8400 ?
C6 H6A . 0.9500 ?
C7 C8 . 1.439(3) ?
C8 C9 . 1.367(3) ?
C9 C10 . 1.467(3) ?
C10 C11 . 1.405(4) ?
C10 C15 . 1.405(3) ?
C11 C12 . 1.386(3) ?
C11 H11 . 0.9500 ?
C12 C13 . 1.403(3) ?
C13 C14 . 1.384(4) ?
C14 C15 . 1.388(4) ?
C14 H14 . 0.9500 ?
C15 H15 . 0.9500 ?
O7 H7A . 0.86(6) ?
O7 H7B . 0.91(6) ?
O8 H8A . 0.91(5) ?
O8 H8B . 0.88(5) ?

loop_
_geom_hbond_atom_site_label_D
_geom_hbond_atom_site_label_H
_geom_hbond_atom_site_label_A
_geom_hbond_site_symmetry_A
_geom_hbond_distance_DH
_geom_hbond_distance_HA
_geom_hbond_distance_DA
_geom_hbond_angle_DHA
O3 H3 O2 1_555 0.84 2.18 2.638(3) 114
O3 H3 O2 2_656 0.84 2.03 2.760(2) 144
O1 H1 O5 1_435 0.84 1.92 2.759(2) 174
O5 H5 O7 1_555 0.84 1.86 2.687(3) 169
O6 H6 O1 2_665 0.84 1.96 2.803(2) 179
O7 H7A O8 1_555 0.85(6) 1.82(6) 2.668(3) 170(4)
O7 H7B O3 1_565 0.91(6) 2.32(6) 3.048(3) 137(5)
O7 H7B O8 1_565 0.91(6) 2.27(6) 3.046(3) 142(5)
O8 H8A O2 2_656 0.91(5) 1.82(5) 2.725(3) 173(5)
O8 H8B O7 2_746 0.88(5) 1.97(5) 2.831(3) 167(6)

loop_
_geom_torsion_atom_site_label_1
_geom_torsion_atom_site_label_2
_geom_torsion_atom_site_label_3
_geom_torsion_atom_site_label_4
_geom_torsion_site_symmetry_1
_geom_torsion_site_symmetry_2
_geom_torsion_site_symmetry_3
_geom_torsion_site_symmetry_4
_geom_torsion
_geom_torsion_publ_flag
O1 C1 C2 C3 . . . . 179.8(2) ?
C6 C1 C2 C3 . . . . 0.2(4) ?
C1 C2 C3 C4 . . . . 0.4(4) ?
C2 C3 C4 C5 . . . . -0.1(4) ?
C2 C3 C4 C7 . . . . 179.7(2) ?
C9 O4 C5 C6 . . . . -179.4(2) ?
C9 O4 C5 C4 . . . . 0.7(3) ?
C3 C4 C5 O4 . . . . 178.9(2) ?
C7 C4 C5 O4 . . . . -0.9(3) ?
C3 C4 C5 C6 . . . . -0.9(4) ?
C7 C4 C5 C6 . . . . 179.2(2) ?
O1 C1 C6 C5 . . . . 179.2(2) ?
C2 C1 C6 C5 . . . . -1.2(4) ?
O4 C5 C6 C1 . . . . -178.3(2) ?
C4 C5 C6 C1 . . . . 1.6(4) ?
C5 C4 C7 O2 . . . . 178.0(2) ?
C3 C4 C7 O2 . . . . -1.8(4) ?
C5 C4 C7 C8 . . . . -0.6(3) ?
C3 C4 C7 C8 . . . . 179.6(2) ?
O2 C7 C8 O3 . . . . 1.4(3) ?
C4 C7 C8 O3 . . . . -179.9(2) ?
O2 C7 C8 C9 . . . . -176.3(2) ?
C4 C7 C8 C9 . . . . 2.4(4) ?
O3 C8 C9 O4 . . . . 179.8(2) ?
C7 C8 C9 O4 . . . . -2.7(4) ?
O3 C8 C9 C10 . . . . -1.6(4) ?
C7 C8 C9 C10 . . . . 175.9(2) ?
C5 O4 C9 C8 . . . . 1.1(3) ?
C5 O4 C9 C10 . . . . -177.8(2) ?
C8 C9 C10 C11 . . . . 4.0(4) ?
O4 C9 C10 C11 . . . . -177.3(2) ?
C8 C9 C10 C15 . . . . -175.0(3) ?
O4 C9 C10 C15 . . . . 3.7(3) ?
C15 C10 C11 C12 . . . . -0.8(4) ?
C9 C10 C11 C12 . . . . -179.9(2) ?
C10 C11 C12 O5 . . . . 179.9(2) ?
C10 C11 C12 C13 . . . . -0.9(4) ?
O5 C12 C13 O6 . . . . 1.6(3) ?
C11 C12 C13 O6 . . . . -177.6(2) ?
O5 C12 C13 C14 . . . . -178.5(2) ?
C11 C12 C13 C14 . . . . 2.3(4) ?
O6 C13 C14 C15 . . . . 178.0(2) ?
C12 C13 C14 C15 . . . . -1.9(4) ?
C13 C14 C15 C10 . . . . 0.2(4) ?
C11 C10 C15 C14 . . . . 1.2(4) ?
C9 C10 C15 C14 . . . . -179.7(2) ?
